data_7104542
loop_
_publ_author_name
'Zhou, Guijiang'
'Wang, Qi'
'Ho, Cheuk-Lam'
'Wong, Wai-Yeung'
'Ma, Dongge'
'Wang, Lixiang'

_publ_section_title
;
 Duplicating "sunlight" from simple WOLEDs for lighting applications.
;
_journal_issue 24
_journal_name_full 'Chemical communications (Cambridge, England)'
_journal_page_first 3574
_journal_page_last 3576
_journal_paper_doi 10.1039/b904382a
_journal_volume 34
_journal_year 2009
_chemical_formula_sum 'C34 H29 Ge N O2 Pt'
_chemical_formula_weight 751.26
_chemical_name_systematic
;
?
;
_space_group_IT_number 14
_symmetry_cell_setting monoclinic
_symmetry_space_group_name_Hall '-P 2ybc'
_symmetry_space_group_name_H-M 'P 1 21/c 1'
_atom_sites_solution_hydrogens geom
_atom_sites_solution_primary direct
_atom_sites_solution_secondary difmap
_audit_creation_method SHELXL-97
_cell_angle_alpha 90.00
_cell_angle_beta 107.209(2)
_cell_angle_gamma 90.00
_cell_formula_units_Z 4
_cell_length_a 18.798(2)
_cell_length_b 13.3210(17)
_cell_length_c 11.9372(15)
_cell_measurement_temperature 293(2)
_cell_volume 2855.4(6)
_computing_cell_refinement 'SAINT (Bruker, 1999)'
_computing_data_collection 'SMART (Bruker, 1998)'
_computing_data_reduction SAINT
_computing_structure_refinement 'SHELXL-97 (Sheldrick, 1997)'
_computing_structure_solution 'SHELXS-97 (Sheldrick, 1990)'
_diffrn_ambient_temperature 293(2)
_diffrn_measured_fraction_theta_full 0.920
_diffrn_measured_fraction_theta_max 0.920
_diffrn_measurement_device_type 'Smart CCD'
_diffrn_measurement_method '\w and \f scans'
_diffrn_radiation_monochromator graphite
_diffrn_radiation_source 'fine-focus sealed tube'
_diffrn_radiation_type MoK\a
_diffrn_radiation_wavelength 0.71073
_diffrn_reflns_av_R_equivalents 0.0492
_diffrn_reflns_av_sigmaI/netI 0.0721
_diffrn_reflns_limit_h_max 18
_diffrn_reflns_limit_h_min -24
_diffrn_reflns_limit_k_max 15
_diffrn_reflns_limit_k_min -17
_diffrn_reflns_limit_l_max 15
_diffrn_reflns_limit_l_min -15
_diffrn_reflns_number 16214
_diffrn_reflns_theta_full 28.25
_diffrn_reflns_theta_max 28.25
_diffrn_reflns_theta_min 1.90
_exptl_absorpt_coefficient_mu 5.978
_exptl_absorpt_correction_T_max 1.0000
_exptl_absorpt_correction_T_min 0.7523
_exptl_absorpt_correction_type multi-scan
_exptl_absorpt_process_details SADABS
_exptl_crystal_colour yellow
_exptl_crystal_density_diffrn 1.748
_exptl_crystal_density_method 'not measured'
_exptl_crystal_description plate
_exptl_crystal_F_000 1464
_exptl_crystal_size_max 0.30
_exptl_crystal_size_mid 0.26
_exptl_crystal_size_min 0.15
_refine_diff_density_max 1.059
_refine_diff_density_min -0.963
_refine_diff_density_rms 0.128
_refine_ls_extinction_method none
_refine_ls_goodness_of_fit_ref 0.986
_refine_ls_hydrogen_treatment constr
_refine_ls_matrix_type full
_refine_ls_number_parameters 352
_refine_ls_number_reflns 6485
_refine_ls_number_restraints 0
_refine_ls_restrained_S_all 0.986
_refine_ls_R_factor_all 0.0724
_refine_ls_R_factor_gt 0.0360
_refine_ls_shift/su_max 0.001
_refine_ls_shift/su_mean 0.000
_refine_ls_structure_factor_coef Fsqd
_refine_ls_weighting_details 'calc w=1/[\s^2^(Fo^2^)+(0.0276P)^2^+0.0000P] where P=(Fo^2^+2Fc^2^)/3'
_refine_ls_weighting_scheme calc
_refine_ls_wR_factor_gt 0.0711
_refine_ls_wR_factor_ref 0.0842
_reflns_number_gt 4409
_reflns_number_total 6485
_reflns_threshold_expression >2sigma(I)
_cod_data_source_file b904382a.txt
_cod_data_source_block wy1695wc
_cod_depositor_comments
;
The following automatic conversions were performed:
'_symmetry_cell_setting' value 'Monoclinic' changed to 'monoclinic'
according to '/home/saulius/struct/CIF-dictionaries/cif_core.dic'
dictionary named 'cif_core.dic' version 2.4.1 from 2010-06-29.

Automatic conversion script
Id: cif_fix_enum 1527 2010-12-29 10:47:43Z saulius 
;
_cod_original_sg_symbol_H-M P2(1)/c
_cod_database_code 7104542

loop_
_symmetry_equiv_pos_as_xyz
'x, y, z'
'-x, y+1/2, -z+1/2'
'-x, -y, -z'
'x, -y-1/2, z-1/2'

loop_
_atom_site_label
_atom_site_type_symbol
_atom_site_fract_x
_atom_site_fract_y
_atom_site_fract_z
_atom_site_U_iso_or_equiv
_atom_site_adp_type
_atom_site_occupancy
_atom_site_symmetry_multiplicity
_atom_site_calc_flag
_atom_site_refinement_flags
_atom_site_disorder_assembly
_atom_site_disorder_group
C1 C 0.6384(3) 0.0230(5) 0.9358(5) 0.0481(15) Uani 1 1 d . . .
H1A H 0.6598 0.0768 0.9835 0.058 Uiso 1 1 calc R . .
C2 C 0.6836(4) -0.0525(5) 0.9189(6) 0.0572(17) Uani 1 1 d . . .
H2A H 0.7348 -0.0497 0.9544 0.069 Uiso 1 1 calc R . .
C3 C 0.6522(4) -0.1331(5) 0.8481(6) 0.0539(16) Uani 1 1 d . . .
H3A H 0.6820 -0.1844 0.8340 0.065 Uiso 1 1 calc R . .
C4 C 0.5754(4) -0.1360(4) 0.7984(5) 0.0470(15) Uani 1 1 d . . .
H4A H 0.5533 -0.1908 0.7529 0.056 Uiso 1 1 calc R . .
C5 C 0.5314(3) -0.0571(4) 0.8166(5) 0.0374(13) Uani 1 1 d . . .
C6 C 0.4506(3) -0.0474(4) 0.7712(4) 0.0350(12) Uani 1 1 d . . .
C7 C 0.4053(3) -0.1183(4) 0.6985(5) 0.0414(13) Uani 1 1 d . . .
H7A H 0.4259 -0.1753 0.6753 0.050 Uiso 1 1 calc R . .
C8 C 0.3287(4) -0.1027(4) 0.6609(5) 0.0469(15) Uani 1 1 d . . .
H8A H 0.2980 -0.1497 0.6120 0.056 Uiso 1 1 calc R . .
C9 C 0.2972(3) -0.0182(4) 0.6951(5) 0.0369(13) Uani 1 1 d . . .
C10 C 0.3444(3) 0.0520(4) 0.7681(5) 0.0400(14) Uani 1 1 d . . .
H10A H 0.3236 0.1087 0.7914 0.048 Uiso 1 1 calc R . .
C11 C 0.4216(3) 0.0396(4) 0.8072(5) 0.0361(13) Uani 1 1 d . . .
C12 C 0.1538(4) -0.0505(4) 0.7758(5) 0.0452(15) Uani 1 1 d . . .
C13 C 0.1965(4) -0.1126(5) 0.8623(6) 0.0592(18) Uani 1 1 d . . .
H13A H 0.2428 -0.1339 0.8583 0.071 Uiso 1 1 calc R . .
C14 C 0.1717(5) -0.1439(6) 0.9555(6) 0.078(2) Uani 1 1 d . . .
H14A H 0.2014 -0.1853 1.0133 0.093 Uiso 1 1 calc R . .
C15 C 0.1039(6) -0.1139(6) 0.9620(7) 0.081(3) Uani 1 1 d . . .
H15A H 0.0878 -0.1338 1.0252 0.097 Uiso 1 1 calc R . .
C16 C 0.0593(5) -0.0549(6) 0.8768(8) 0.081(3) Uani 1 1 d . . .
H16A H 0.0123 -0.0364 0.8803 0.098 Uiso 1 1 calc R . .
C17 C 0.0842(4) -0.0226(5) 0.7846(7) 0.067(2) Uani 1 1 d . . .
H17A H 0.0538 0.0187 0.7274 0.081 Uiso 1 1 calc R . .
C18 C 0.1653(3) 0.1439(4) 0.6318(6) 0.0464(15) Uani 1 1 d . . .
C19 C 0.1804(4) 0.2077(5) 0.7295(6) 0.0536(17) Uani 1 1 d . . .
H19A H 0.2012 0.1817 0.8043 0.064 Uiso 1 1 calc R . .
C20 C 0.1642(4) 0.3101(5) 0.7149(7) 0.067(2) Uani 1 1 d . . .
H20A H 0.1747 0.3523 0.7797 0.080 Uiso 1 1 calc R . .
C21 C 0.1324(5) 0.3484(6) 0.6035(9) 0.076(2) Uani 1 1 d . . .
H21A H 0.1215 0.4165 0.5937 0.091 Uiso 1 1 calc R . .
C22 C 0.1171(5) 0.2872(6) 0.5080(8) 0.075(2) Uani 1 1 d . . .
H22A H 0.0962 0.3134 0.4333 0.090 Uiso 1 1 calc R . .
C23 C 0.1329(4) 0.1852(5) 0.5229(6) 0.0617(19) Uani 1 1 d . . .
H23A H 0.1211 0.1437 0.4574 0.074 Uiso 1 1 calc R . .
C24 C 0.1433(3) -0.0656(4) 0.5016(5) 0.0456(15) Uani 1 1 d . . .
C25 C 0.0760(3) -0.1167(5) 0.4790(6) 0.0533(16) Uani 1 1 d . . .
H25A H 0.0523 -0.1200 0.5371 0.064 Uiso 1 1 calc R . .
C26 C 0.0437(4) -0.1625(5) 0.3726(7) 0.0640(19) Uani 1 1 d . . .
H26A H -0.0010 -0.1970 0.3596 0.077 Uiso 1 1 calc R . .
C27 C 0.0776(4) -0.1570(6) 0.2864(6) 0.069(2) Uani 1 1 d . . .
H27A H 0.0558 -0.1878 0.2145 0.083 Uiso 1 1 calc R . .
C28 C 0.1438(4) -0.1062(5) 0.3049(6) 0.066(2) Uani 1 1 d . . .
H28A H 0.1668 -0.1024 0.2460 0.080 Uiso 1 1 calc R . .
C29 C 0.1755(4) -0.0610(5) 0.4118(5) 0.0530(16) Uani 1 1 d . . .
H29A H 0.2201 -0.0263 0.4239 0.064 Uiso 1 1 calc R . .
C30 C 0.6396(5) 0.3427(5) 1.1504(7) 0.073(2) Uani 1 1 d . . .
H30A H 0.6824 0.3030 1.1513 0.110 Uiso 1 1 calc R . .
H30B H 0.6354 0.3472 1.2284 0.110 Uiso 1 1 calc R . .
H30C H 0.6450 0.4088 1.1219 0.110 Uiso 1 1 calc R . .
C31 C 0.5705(4) 0.2940(5) 1.0710(5) 0.0490(16) Uani 1 1 d . . .
C32 C 0.5002(4) 0.3381(5) 1.0552(6) 0.0595(19) Uani 1 1 d . . .
H32A H 0.5001 0.3978 1.0953 0.071 Uiso 1 1 calc R . .
C33 C 0.4324(4) 0.3049(5) 0.9890(5) 0.0505(16) Uani 1 1 d . . .
C34 C 0.3637(4) 0.3656(5) 0.9836(7) 0.072(2) Uani 1 1 d . . .
H34A H 0.3206 0.3322 0.9338 0.108 Uiso 1 1 calc R . .
H34B H 0.3680 0.4310 0.9525 0.108 Uiso 1 1 calc R . .
H34C H 0.3587 0.3721 1.0610 0.108 Uiso 1 1 calc R . .
Ge1 Ge 0.19003(3) 0.00091(5) 0.65038(5) 0.04121(15) Uani 1 1 d . . .
N1 N 0.5640(3) 0.0222(3) 0.8857(4) 0.0385(11) Uani 1 1 d . . .
O1 O 0.5818(2) 0.2130(3) 1.0212(3) 0.0482(10) Uani 1 1 d . . .
O2 O 0.4183(2) 0.2257(3) 0.9262(3) 0.0470(10) Uani 1 1 d . . .
Pt1 Pt 0.495890(13) 0.127898(16) 0.910819(18) 0.03576(8) Uani 1 1 d . . .

loop_
_atom_site_aniso_label
_atom_site_aniso_U_11
_atom_site_aniso_U_22
_atom_site_aniso_U_33
_atom_site_aniso_U_23
_atom_site_aniso_U_13
_atom_site_aniso_U_12
C1 0.044(4) 0.050(4) 0.050(4) 0.000(3) 0.014(3) -0.003(3)
C2 0.044(4) 0.060(4) 0.067(5) 0.003(4) 0.016(3) 0.011(3)
C3 0.042(4) 0.057(4) 0.065(4) 0.004(3) 0.020(3) 0.016(3)
C4 0.053(4) 0.042(3) 0.050(4) -0.006(3) 0.021(3) 0.004(3)
C5 0.042(3) 0.042(3) 0.033(3) 0.006(2) 0.019(3) 0.006(3)
C6 0.038(3) 0.038(3) 0.030(3) 0.003(2) 0.012(2) -0.001(3)
C7 0.049(4) 0.034(3) 0.042(3) 0.001(3) 0.015(3) 0.007(3)
C8 0.049(4) 0.049(4) 0.043(3) -0.003(3) 0.015(3) -0.007(3)
C9 0.035(3) 0.041(3) 0.037(3) 0.007(2) 0.016(3) -0.001(3)
C10 0.053(4) 0.035(3) 0.035(3) -0.001(2) 0.019(3) 0.003(3)
C11 0.043(3) 0.037(3) 0.034(3) 0.003(2) 0.021(3) -0.001(3)
C12 0.053(4) 0.034(3) 0.048(4) -0.003(3) 0.015(3) 0.000(3)
C13 0.054(4) 0.067(5) 0.050(4) 0.005(3) 0.005(3) -0.014(4)
C14 0.093(7) 0.083(6) 0.047(4) 0.016(4) 0.005(4) -0.023(5)
C15 0.129(9) 0.064(5) 0.068(5) -0.017(4) 0.058(6) -0.045(6)
C16 0.096(7) 0.067(5) 0.107(7) -0.008(5) 0.069(6) -0.012(5)
C17 0.068(5) 0.059(4) 0.088(6) 0.016(4) 0.043(4) 0.014(4)
C18 0.043(4) 0.047(4) 0.053(4) 0.012(3) 0.020(3) 0.003(3)
C19 0.050(4) 0.060(4) 0.055(4) 0.004(3) 0.023(3) 0.004(3)
C20 0.063(5) 0.053(4) 0.092(6) -0.007(4) 0.035(4) -0.003(4)
C21 0.072(6) 0.048(5) 0.121(8) 0.025(5) 0.050(6) 0.013(4)
C22 0.086(6) 0.062(5) 0.089(6) 0.037(4) 0.042(5) 0.027(4)
C23 0.076(5) 0.060(4) 0.056(4) 0.008(3) 0.029(4) 0.014(4)
C24 0.043(4) 0.043(3) 0.049(4) 0.001(3) 0.010(3) 0.003(3)
C25 0.038(4) 0.058(4) 0.060(4) -0.002(3) 0.008(3) 0.001(3)
C26 0.044(4) 0.058(4) 0.079(5) -0.002(4) 0.002(4) -0.001(3)
C27 0.067(5) 0.081(5) 0.047(4) -0.003(4) -0.005(4) 0.008(4)
C28 0.066(5) 0.086(6) 0.045(4) 0.003(4) 0.014(4) 0.010(4)
C29 0.042(4) 0.068(4) 0.049(4) 0.007(3) 0.012(3) -0.004(3)
C30 0.091(6) 0.061(5) 0.070(5) -0.012(4) 0.026(5) -0.020(4)
C31 0.064(5) 0.043(4) 0.041(4) -0.007(3) 0.017(3) -0.013(3)
C32 0.085(6) 0.049(4) 0.050(4) -0.027(3) 0.029(4) -0.008(4)
C33 0.072(5) 0.045(4) 0.039(4) -0.009(3) 0.023(3) -0.001(3)
C34 0.082(6) 0.068(5) 0.071(5) -0.016(4) 0.031(4) 0.020(4)
Ge1 0.0395(4) 0.0429(3) 0.0419(3) 0.0032(3) 0.0132(3) -0.0004(3)
N1 0.038(3) 0.044(3) 0.035(3) 0.005(2) 0.012(2) 0.000(2)
O1 0.055(3) 0.041(2) 0.046(2) -0.0056(19) 0.010(2) -0.005(2)
O2 0.056(3) 0.044(2) 0.044(2) -0.0049(19) 0.020(2) 0.003(2)
Pt1 0.04239(14) 0.03473(12) 0.03158(11) -0.00047(10) 0.01311(9) -0.00103(11)

loop_
_atom_type_symbol
_atom_type_description
_atom_type_scat_dispersion_real
_atom_type_scat_dispersion_imag
_atom_type_scat_source
C C 0.0033 0.0016 'International Tables Vol C Tables 4.2.6.8 and 6.1.1.4'
H H 0.0000 0.0000 'International Tables Vol C Tables 4.2.6.8 and 6.1.1.4'
N N 0.0061 0.0033 'International Tables Vol C Tables 4.2.6.8 and 6.1.1.4'
O O 0.0106 0.0060 'International Tables Vol C Tables 4.2.6.8 and 6.1.1.4'
Ge Ge 0.1547 1.8001 'International Tables Vol C Tables 4.2.6.8 and 6.1.1.4'
Pt Pt -1.7033 8.3905 'International Tables Vol C Tables 4.2.6.8 and 6.1.1.4'

loop_
_geom_angle_atom_site_label_1
_geom_angle_atom_site_label_2
_geom_angle_atom_site_label_3
_geom_angle
_geom_angle_site_symmetry_1
_geom_angle_site_symmetry_3
_geom_angle_publ_flag
N1 C1 C2 122.5(6) . . ?
N1 C1 H1A 118.8 . . ?
C2 C1 H1A 118.8 . . ?
C1 C2 C3 119.2(6) . . ?
C1 C2 H2A 120.4 . . ?
C3 C2 H2A 120.4 . . ?
C2 C3 C4 118.9(6) . . ?
C2 C3 H3A 120.5 . . ?
C4 C3 H3A 120.5 . . ?
C3 C4 C5 120.1(6) . . ?
C3 C4 H4A 119.9 . . ?
C5 C4 H4A 119.9 . . ?
N1 C5 C4 119.8(5) . . ?
N1 C5 C6 112.7(5) . . ?
C4 C5 C6 127.5(5) . . ?
C7 C6 C11 122.1(5) . . ?
C7 C6 C5 123.4(5) . . ?
C11 C6 C5 114.6(5) . . ?
C6 C7 C8 119.0(5) . . ?
C6 C7 H7A 120.5 . . ?
C8 C7 H7A 120.5 . . ?
C9 C8 C7 121.1(6) . . ?
C9 C8 H8A 119.4 . . ?
C7 C8 H8A 119.4 . . ?
C8 C9 C10 118.6(5) . . ?
C8 C9 Ge1 121.5(4) . . ?
C10 C9 Ge1 119.8(4) . . ?
C11 C10 C9 122.2(5) . . ?
C11 C10 H10A 118.9 . . ?
C9 C10 H10A 118.9 . . ?
C10 C11 C6 117.1(5) . . ?
C10 C11 Pt1 128.0(4) . . ?
C6 C11 Pt1 114.9(4) . . ?
C13 C12 C17 117.0(6) . . ?
C13 C12 Ge1 121.9(5) . . ?
C17 C12 Ge1 121.0(5) . . ?
C12 C13 C14 121.2(7) . . ?
C12 C13 H13A 119.4 . . ?
C14 C13 H13A 119.4 . . ?
C15 C14 C13 120.0(8) . . ?
C15 C14 H14A 120.0 . . ?
C13 C14 H14A 120.0 . . ?
C16 C15 C14 120.5(7) . . ?
C16 C15 H15A 119.8 . . ?
C14 C15 H15A 119.8 . . ?
C15 C16 C17 119.7(8) . . ?
C15 C16 H16A 120.1 . . ?
C17 C16 H16A 120.1 . . ?
C16 C17 C12 121.5(7) . . ?
C16 C17 H17A 119.3 . . ?
C12 C17 H17A 119.3 . . ?
C23 C18 C19 117.8(6) . . ?
C23 C18 Ge1 121.3(5) . . ?
C19 C18 Ge1 120.8(5) . . ?
C20 C19 C18 120.3(7) . . ?
C20 C19 H19A 119.8 . . ?
C18 C19 H19A 119.8 . . ?
C21 C20 C19 119.7(7) . . ?
C21 C20 H20A 120.1 . . ?
C19 C20 H20A 120.1 . . ?
C22 C21 C20 120.5(7) . . ?
C22 C21 H21A 119.7 . . ?
C20 C21 H21A 119.7 . . ?
C21 C22 C23 119.6(7) . . ?
C21 C22 H22A 120.2 . . ?
C23 C22 H22A 120.2 . . ?
C18 C23 C22 121.9(7) . . ?
C18 C23 H23A 119.0 . . ?
C22 C23 H23A 119.0 . . ?
C29 C24 C25 117.0(6) . . ?
C29 C24 Ge1 120.4(5) . . ?
C25 C24 Ge1 122.6(5) . . ?
C26 C25 C24 121.6(6) . . ?
C26 C25 H25A 119.2 . . ?
C24 C25 H25A 119.2 . . ?
C27 C26 C25 119.6(7) . . ?
C27 C26 H26A 120.2 . . ?
C25 C26 H26A 120.2 . . ?
C26 C27 C28 120.6(7) . . ?
C26 C27 H27A 119.7 . . ?
C28 C27 H27A 119.7 . . ?
C27 C28 C29 119.1(7) . . ?
C27 C28 H28A 120.4 . . ?
C29 C28 H28A 120.4 . . ?
C28 C29 C24 122.1(6) . . ?
C28 C29 H29A 118.9 . . ?
C24 C29 H29A 118.9 . . ?
C31 C30 H30A 109.5 . . ?
C31 C30 H30B 109.5 . . ?
H30A C30 H30B 109.5 . . ?
C31 C30 H30C 109.5 . . ?
H30A C30 H30C 109.5 . . ?
H30B C30 H30C 109.5 . . ?
O1 C31 C32 124.6(6) . . ?
O1 C31 C30 115.1(6) . . ?
C32 C31 C30 120.3(6) . . ?
C33 C32 C31 128.6(6) . . ?
C33 C32 H32A 115.7 . . ?
C31 C32 H32A 115.7 . . ?
O2 C33 C32 127.3(6) . . ?
O2 C33 C34 113.1(6) . . ?
C32 C33 C34 119.6(6) . . ?
C33 C34 H34A 109.5 . . ?
C33 C34 H34B 109.5 . . ?
H34A C34 H34B 109.5 . . ?
C33 C34 H34C 109.5 . . ?
H34A C34 H34C 109.5 . . ?
H34B C34 H34C 109.5 . . ?
C9 Ge1 C12 108.3(2) . . ?
C9 Ge1 C24 110.0(2) . . ?
C12 Ge1 C24 112.1(3) . . ?
C9 Ge1 C18 110.5(2) . . ?
C12 Ge1 C18 107.7(2) . . ?
C24 Ge1 C18 108.2(3) . . ?
C1 N1 C5 119.5(5) . . ?
C1 N1 Pt1 123.9(4) . . ?
C5 N1 Pt1 116.5(4) . . ?
C31 O1 Pt1 123.2(4) . . ?
C33 O2 Pt1 124.1(4) . . ?
C11 Pt1 N1 81.4(2) . . ?
C11 Pt1 O2 92.6(2) . . ?
N1 Pt1 O2 173.97(18) . . ?
C11 Pt1 O1 175.24(19) . . ?
N1 Pt1 O1 93.90(18) . . ?
O2 Pt1 O1 92.12(16) . . ?

loop_
_geom_bond_atom_site_label_1
_geom_bond_atom_site_label_2
_geom_bond_distance
_geom_bond_site_symmetry_2
_geom_bond_publ_flag
C1 N1 1.349(7) . ?
C1 C2 1.370(8) . ?
C1 H1A 0.9300 . ?
C2 C3 1.387(9) . ?
C2 H2A 0.9300 . ?
C3 C4 1.389(9) . ?
C3 H3A 0.9300 . ?
C4 C5 1.394(7) . ?
C4 H4A 0.9300 . ?
C5 N1 1.369(7) . ?
C5 C6 1.459(8) . ?
C6 C7 1.391(7) . ?
C6 C11 1.402(7) . ?
C7 C8 1.392(8) . ?
C7 H7A 0.9300 . ?
C8 C9 1.389(7) . ?
C8 H8A 0.9300 . ?
C9 C10 1.401(7) . ?
C9 Ge1 1.942(5) . ?
C10 C11 1.397(8) . ?
C10 H10A 0.9300 . ?
C11 Pt1 1.960(6) . ?
C12 C13 1.380(8) . ?
C12 C17 1.394(8) . ?
C12 Ge1 1.943(6) . ?
C13 C14 1.392(9) . ?
C13 H13A 0.9300 . ?
C14 C15 1.360(11) . ?
C14 H14A 0.9300 . ?
C15 C16 1.360(12) . ?
C15 H15A 0.9300 . ?
C16 C17 1.385(9) . ?
C16 H16A 0.9300 . ?
C17 H17A 0.9300 . ?
C18 C23 1.377(8) . ?
C18 C19 1.402(8) . ?
C18 Ge1 1.958(6) . ?
C19 C20 1.397(9) . ?
C19 H19A 0.9300 . ?
C20 C21 1.384(11) . ?
C20 H20A 0.9300 . ?
C21 C22 1.361(11) . ?
C21 H21A 0.9300 . ?
C22 C23 1.390(9) . ?
C22 H22A 0.9300 . ?
C23 H23A 0.9300 . ?
C24 C29 1.380(8) . ?
C24 C25 1.391(8) . ?
C24 Ge1 1.946(6) . ?
C25 C26 1.378(9) . ?
C25 H25A 0.9300 . ?
C26 C27 1.363(10) . ?
C26 H26A 0.9300 . ?
C27 C28 1.375(10) . ?
C27 H27A 0.9300 . ?
C28 C29 1.377(9) . ?
C28 H28A 0.9300 . ?
C29 H29A 0.9300 . ?
C30 C31 1.510(9) . ?
C30 H30A 0.9600 . ?
C30 H30B 0.9600 . ?
C30 H30C 0.9600 . ?
C31 O1 1.278(7) . ?
C31 C32 1.407(9) . ?
C32 C33 1.359(9) . ?
C32 H32A 0.9300 . ?
C33 O2 1.276(7) . ?
C33 C34 1.508(9) . ?
C34 H34A 0.9600 . ?
C34 H34B 0.9600 . ?
C34 H34C 0.9600 . ?
N1 Pt1 1.984(4) . ?
O1 Pt1 2.090(4) . ?
O2 Pt1 2.004(4) . ?
